data_1565397
loop_
_publ_author_name
'Adonin, Sergey A.'
'Novikov, Alexander S.'
'Chernova, Katerina V.'
'Vinnik, Denis A.'
'Taskaev, Sergey V.'
'Korolkov, Ilya V.'
'Ilyina, Ekaterina V.'
'Pavlov, Alexander A.'
'Novikov, Valentin V.'
'Sokolov, Maxim N.'
'Fedin, Vladimir P.'

_publ_section_title
;
 Heteroleptic copper(II) complexes with 2-bromo-5-methylpyridine:
 Structures, features of non-covalent interactions and magnetic behavior
;
_journal_name_full 'Inorganica Chimica Acta'
_journal_page_first 119333
_journal_paper_doi 10.1016/j.ica.2019.119333
_journal_volume 502
_journal_year 2020
_chemical_formula_sum 'C12 H12 Br2 Cl2 Cu N2'
_chemical_formula_weight 478.50
_space_group_crystal_system monoclinic
_space_group_IT_number 14
_space_group_name_Hall '-P 2yn'
_space_group_name_H-M_alt 'P 1 21/n 1'
_atom_sites_solution_hydrogens geom
_audit_creation_method SHELXL-2014/7
_cell_angle_alpha 90
_cell_angle_beta 106.671(7)
_cell_angle_gamma 90
_cell_formula_units_Z 2
_cell_length_a 6.0165(4)
_cell_length_b 12.7136(7)
_cell_length_c 10.4535(7)
_cell_measurement_reflns_used 1394
_cell_measurement_temperature 130(2)
_cell_measurement_theta_max 28.2870
_cell_measurement_theta_min 3.1700
_cell_volume 765.99(9)
_computing_cell_refinement 'CrysAlisPro 1.171.38.46 (Rigaku OD, 2015)'
_computing_data_collection 'CrysAlisPro 1.171.38.46 (Rigaku OD, 2015)'
_computing_data_reduction 'CrysAlisPro 1.171.38.46 (Rigaku OD, 2015)'
_computing_structure_refinement 'SHELXL-2014/7 (Sheldrick, 2014)'
_diffrn_ambient_temperature 130(2)
_diffrn_detector_area_resol_mean 10.6168
_diffrn_measured_fraction_theta_full 0.995
_diffrn_measured_fraction_theta_max 0.831
_diffrn_measurement_device_type 'New Xcalibur, AtlasS2'
_diffrn_measurement_method '\w scans'
_diffrn_radiation_type MoK\a
_diffrn_radiation_wavelength 0.71073
_diffrn_reflns_av_R_equivalents 0.0277
_diffrn_reflns_av_unetI/netI 0.0386
_diffrn_reflns_Laue_measured_fraction_full 0.995
_diffrn_reflns_Laue_measured_fraction_max 0.831
_diffrn_reflns_limit_h_max 7
_diffrn_reflns_limit_h_min -8
_diffrn_reflns_limit_k_max 17
_diffrn_reflns_limit_k_min -12
_diffrn_reflns_limit_l_max 9
_diffrn_reflns_limit_l_min -13
_diffrn_reflns_number 3461
_diffrn_reflns_point_group_measured_fraction_full 0.995
_diffrn_reflns_point_group_measured_fraction_max 0.831
_diffrn_reflns_theta_full 25.500
_diffrn_reflns_theta_max 28.987
_diffrn_reflns_theta_min 2.589
_diffrn_source 'fine-focus sealed X-ray tube'
_exptl_absorpt_coefficient_mu 6.977
_exptl_absorpt_correction_T_max 1.00000
_exptl_absorpt_correction_T_min 0.73838
_exptl_absorpt_correction_type multi-scan
_exptl_absorpt_process_details
;
CrysAlisPro 1.171.39.46 (Rigaku Oxford Diffraction, 2018)
Empirical absorption correction using spherical harmonics,
 implemented in SCALE3 ABSPACK scaling algorithm.
;
_exptl_crystal_colour brown
_exptl_crystal_density_diffrn 2.075
_exptl_crystal_description block
_exptl_crystal_F_000 462
_exptl_crystal_size_max 0.220
_exptl_crystal_size_mid 0.100
_exptl_crystal_size_min 0.070
_refine_diff_density_max 0.739
_refine_diff_density_min -0.611
_refine_diff_density_rms 0.100
_refine_ls_extinction_coef .
_refine_ls_extinction_method none
_refine_ls_goodness_of_fit_ref 1.042
_refine_ls_hydrogen_treatment constr
_refine_ls_matrix_type full
_refine_ls_number_parameters 89
_refine_ls_number_reflns 1695
_refine_ls_number_restraints 0
_refine_ls_restrained_S_all 1.042
_refine_ls_R_factor_all 0.0330
_refine_ls_R_factor_gt 0.0267
_refine_ls_shift/su_max 0.001
_refine_ls_shift/su_mean 0.000
_refine_ls_structure_factor_coef Fsqd
_refine_ls_weighting_details 'w=1/[\s^2^(Fo^2^)+(0.0231P)^2^] where P=(Fo^2^+2Fc^2^)/3'
_refine_ls_weighting_scheme calc
_refine_ls_wR_factor_gt 0.0558
_refine_ls_wR_factor_ref 0.0585
_reflns_Friedel_coverage 0.000
_reflns_Friedel_fraction_full .
_reflns_Friedel_fraction_max .
_reflns_number_gt 1478
_reflns_number_total 1695
_reflns_threshold_expression 'I > 2\s(I)'
_cod_data_source_file ICA-2020-502-119333.cif
_cod_data_source_block SA2279_a
_cod_original_sg_symbol_H-M 'P 21/n'
_cod_database_code 1565397
_shelx_shelxl_version_number 2014/7
_shelx_space_group_comment
;
The symmetry employed for this shelxl refinement is uniquely defined
by the following loop, which should always be used as a source of
symmetry information in preference to the above space-group names.
They are only intended as comments.
;
_shelx_estimated_absorpt_t_min 0.309
_shelx_estimated_absorpt_t_max 0.641

loop_
_space_group_symop_operation_xyz
'x, y, z'
'-x+1/2, y+1/2, -z+1/2'
'-x, -y, -z'
'x-1/2, -y-1/2, z-1/2'

loop_
_atom_site_label
_atom_site_type_symbol
_atom_site_fract_x
_atom_site_fract_y
_atom_site_fract_z
_atom_site_U_iso_or_equiv
_atom_site_adp_type
_atom_site_occupancy
_atom_site_site_symmetry_order
_atom_site_calc_flag
_atom_site_refinement_flags_posn
_atom_site_refinement_flags_adp
_atom_site_refinement_flags_occupancy
_atom_site_disorder_assembly
_atom_site_disorder_group
C1 C 0.6198(4) 0.7039(2) 0.6231(3) 0.0174(6) Uani 1 1 d . . . . .
C2 C 0.6035(5) 0.8096(2) 0.6481(3) 0.0219(6) Uani 1 1 d . . . . .
H2 H 0.7310 0.8476 0.7036 0.026 Uiso 1 1 calc R U . . .
C3 C 0.3931(5) 0.8581(2) 0.5886(3) 0.0232(7) Uani 1 1 d . . . . .
H3 H 0.3750 0.9309 0.6030 0.028 Uiso 1 1 calc R U . . .
C4 C -0.0225(5) 0.8513(2) 0.4424(3) 0.0271(7) Uani 1 1 d . . . . .
H4A H -0.0091 0.8964 0.3690 0.041 Uiso 1 1 calc R U . . .
H4B H -0.0707 0.8938 0.5080 0.041 Uiso 1 1 calc R U . . .
H4C H -0.1382 0.7964 0.4073 0.041 Uiso 1 1 calc R U . . .
C5 C 0.2083(4) 0.8012(2) 0.5082(3) 0.0175(6) Uani 1 1 d . . . . .
C6 C 0.2437(4) 0.6958(2) 0.4901(3) 0.0163(6) Uani 1 1 d . . . . .
H6 H 0.1185 0.6555 0.4364 0.020 Uiso 1 1 calc R U . . .
N1 N 0.4484(4) 0.64738(16) 0.5454(2) 0.0148(5) Uani 1 1 d . . . . .
Cl1 Cl 0.64462(11) 0.55813(5) 0.33528(7) 0.02005(16) Uani 1 1 d . . . . .
Cu1 Cu 0.5000 0.5000 0.5000 0.01422(12) Uani 1 2 d S . P . .
Br1 Br 0.89932(4) 0.62909(2) 0.69777(3) 0.02589(11) Uani 1 1 d . . . . .

loop_
_atom_site_aniso_label
_atom_site_aniso_U_11
_atom_site_aniso_U_22
_atom_site_aniso_U_33
_atom_site_aniso_U_23
_atom_site_aniso_U_13
_atom_site_aniso_U_12
C1 0.0139(12) 0.0236(14) 0.0153(14) 0.0026(12) 0.0051(11) 0.0016(11)
C2 0.0253(14) 0.0209(15) 0.0205(16) -0.0049(13) 0.0084(13) -0.0088(12)
C3 0.0348(17) 0.0141(14) 0.0255(18) -0.0003(13) 0.0164(15) -0.0023(12)
C4 0.0260(15) 0.0205(15) 0.035(2) 0.0049(14) 0.0099(15) 0.0117(12)
C5 0.0198(13) 0.0171(13) 0.0183(15) 0.0015(12) 0.0097(12) 0.0013(11)
C6 0.0144(12) 0.0184(13) 0.0173(15) 0.0023(12) 0.0065(11) 0.0002(11)
N1 0.0139(11) 0.0160(11) 0.0153(12) 0.0007(10) 0.0057(10) -0.0013(9)
Cl1 0.0223(3) 0.0195(3) 0.0207(4) 0.0022(3) 0.0100(3) 0.0013(3)
Cu1 0.0138(2) 0.0127(2) 0.0161(3) 0.0004(2) 0.00422(19) 0.00164(17)
Br1 0.01461(15) 0.03506(19) 0.02480(19) 0.00448(14) 0.00055(12) 0.00006(11)

loop_
_atom_type_symbol
_atom_type_description
_atom_type_scat_dispersion_real
_atom_type_scat_dispersion_imag
_atom_type_scat_source
C C 0.0033 0.0016 'International Tables Vol C Tables 4.2.6.8 and 6.1.1.4'
N N 0.0061 0.0033 'International Tables Vol C Tables 4.2.6.8 and 6.1.1.4'
Cl Cl 0.1484 0.1585 'International Tables Vol C Tables 4.2.6.8 and 6.1.1.4'
Cu Cu 0.3201 1.2651 'International Tables Vol C Tables 4.2.6.8 and 6.1.1.4'
Br Br -0.2901 2.4595 'International Tables Vol C Tables 4.2.6.8 and 6.1.1.4'
H H 0.0000 0.0000 'International Tables Vol C Tables 4.2.6.8 and 6.1.1.4'

loop_
_geom_angle_atom_site_label_1
_geom_angle_atom_site_label_2
_geom_angle_atom_site_label_3
_geom_angle
_geom_angle_site_symmetry_1
_geom_angle_site_symmetry_3
N1 C1 C2 124.0(2) . .
N1 C1 Br1 114.98(19) . .
C2 C1 Br1 121.0(2) . .
C1 C2 C3 117.1(3) . .
C1 C2 H2 121.5 . .
C3 C2 H2 121.5 . .
C2 C3 C5 120.7(3) . .
C2 C3 H3 119.7 . .
C5 C3 H3 119.7 . .
C5 C4 H4A 109.5 . .
C5 C4 H4B 109.5 . .
H4A C4 H4B 109.5 . .
C5 C4 H4C 109.5 . .
H4A C4 H4C 109.5 . .
H4B C4 H4C 109.5 . .
C6 C5 C3 117.4(2) . .
C6 C5 C4 120.5(2) . .
C3 C5 C4 122.1(2) . .
N1 C6 C5 122.9(2) . .
N1 C6 H6 118.6 . .
C5 C6 H6 118.6 . .
C1 N1 C6 117.9(2) . .
C1 N1 Cu1 120.80(18) . .
C6 N1 Cu1 121.06(18) . .
N1 Cu1 N1 180.0 3_666 .
N1 Cu1 Cl1 90.34(6) 3_666 .
N1 Cu1 Cl1 89.66(6) . .
N1 Cu1 Cl1 89.66(6) 3_666 3_666
N1 Cu1 Cl1 90.34(6) . 3_666
Cl1 Cu1 Cl1 179.999(18) . 3_666

loop_
_geom_bond_atom_site_label_1
_geom_bond_atom_site_label_2
_geom_bond_distance
_geom_bond_site_symmetry_2
C1 N1 1.327(3) .
C1 C2 1.378(4) .
C1 Br1 1.894(3) .
C2 C3 1.384(4) .
C2 H2 0.9500 .
C3 C5 1.389(4) .
C3 H3 0.9500 .
C4 C5 1.503(4) .
C4 H4A 0.9800 .
C4 H4B 0.9800 .
C4 H4C 0.9800 .
C5 C6 1.379(4) .
C6 N1 1.350(3) .
C6 H6 0.9500 .
N1 Cu1 1.979(2) .
Cl1 Cu1 2.2645(6) .
Cu1 N1 1.979(2) 3_666
Cu1 Cl1 2.2645(7) 3_666
